data_7040389
loop_
_publ_author_name
'Xiao, Bin'
'Kegler, Philip'
'Bosbach, Dirk'
'Alekseev, Evgeny V.'

_publ_section_title
;
 Investigation of reactivity and structure formation in a K-Te-U
 oxo-system under high-temperature/high-pressure conditions.
;
_journal_issue 38
_journal_name_full 'Dalton transactions (Cambridge, England : 2003)'
_journal_page_first 15225
_journal_page_last 15235
_journal_paper_doi 10.1039/c6dt01350c
_journal_volume 45
_journal_year 2016
_chemical_formula_sum 'K1.3 O7 Te U'
_chemical_formula_weight 522
_chemical_name_systematic
;
 ?
;
_space_group_IT_number 15
_symmetry_cell_setting monoclinic
_symmetry_space_group_name_Hall '-C 2yc'
_symmetry_space_group_name_H-M 'C 1 2/c 1'
_atom_sites_solution_primary direct
_atom_sites_solution_secondary difmap
_audit_creation_method SHELXL-97
_cell_angle_alpha 90.00
_cell_angle_beta 113.761(14)
_cell_angle_gamma 90.00
_cell_formula_units_Z 8
_cell_length_a 14.201(3)
_cell_length_b 13.8632(12)
_cell_length_c 7.1186(6)
_cell_measurement_reflns_used 2232
_cell_measurement_temperature 293(2)
_cell_measurement_theta_max 29.1455
_cell_measurement_theta_min 3.1258
_cell_volume 1282.7(3)
_computing_cell_refinement
;
 ?
;
_computing_data_collection
;
 ?
;
_computing_data_reduction
;
 ?
;
_computing_structure_refinement 'SHELXL-97 (Sheldrick, 1997)'
_computing_structure_solution 'SHELXS-97 (Sheldrick, 1990)'
_diffrn_ambient_temperature 293(2)
_diffrn_detector_area_resol_mean 15.9834
_diffrn_measured_fraction_theta_full 0.993
_diffrn_measured_fraction_theta_max 0.993
_diffrn_measurement_device_type 'SuperNova, Dual, Cu at zero, Eos'
_diffrn_measurement_method '\w scans'
_diffrn_radiation_monochromator graphite
_diffrn_radiation_source 'fine-focus sealed tube'
_diffrn_radiation_type MoK\a
_diffrn_radiation_wavelength 0.71073
_diffrn_reflns_av_R_equivalents 0.0382
_diffrn_reflns_av_sigmaI/netI 0.0349
_diffrn_reflns_limit_h_max 17
_diffrn_reflns_limit_h_min -17
_diffrn_reflns_limit_k_max 16
_diffrn_reflns_limit_k_min -17
_diffrn_reflns_limit_l_max 8
_diffrn_reflns_limit_l_min -8
_diffrn_reflns_number 4747
_diffrn_reflns_theta_full 26.37
_diffrn_reflns_theta_max 26.37
_diffrn_reflns_theta_min 3.13
_exptl_absorpt_coefficient_mu 30.497
_exptl_absorpt_correction_T_max 1.00000
_exptl_absorpt_correction_T_min 0.61433
_exptl_absorpt_correction_type multi-scan
_exptl_absorpt_process_details
;
 ?
;
_exptl_crystal_colour
;
 ?
;
_exptl_crystal_density_diffrn 5.416
_exptl_crystal_density_method 'not measured'
_exptl_crystal_description
;
 ?
;
_exptl_crystal_F_000 1943
_exptl_crystal_size_max 0.09
_exptl_crystal_size_mid 0.09
_exptl_crystal_size_min 0.07
_refine_diff_density_max 1.513
_refine_diff_density_min -2.583
_refine_diff_density_rms 0.275
_refine_ls_extinction_method none
_refine_ls_goodness_of_fit_ref 0.995
_refine_ls_matrix_type full
_refine_ls_number_parameters 102
_refine_ls_number_reflns 1306
_refine_ls_number_restraints 12
_refine_ls_restrained_S_all 0.993
_refine_ls_R_factor_all 0.0258
_refine_ls_R_factor_gt 0.0225
_refine_ls_shift/su_max 0.000
_refine_ls_shift/su_mean 0.000
_refine_ls_structure_factor_coef Fsqd
_refine_ls_weighting_details 'calc w=1/[\s^2^(Fo^2^)+(0.0277P)^2^+0.0000P] where P=(Fo^2^+2Fc^2^)/3'
_refine_ls_weighting_scheme calc
_refine_ls_wR_factor_gt 0.0511
_refine_ls_wR_factor_ref 0.0533
_reflns_number_gt 1196
_reflns_number_total 1306
_reflns_threshold_expression >2sigma(I)
_cod_data_source_file c6dt01350c2.cif
_cod_data_source_block k2uteo7
_cod_depositor_comments
;
The following automatic conversions were performed:

'_symmetry_cell_setting' value 'Monoclinic' changed to 'monoclinic'
according to
/usr/data/users/saulius/crontab/automatic-downloads/rss-feeds/RSC/lib/dictionaries/cif_core.dic
dictionary named 'cif_core.dic' version 2.4.2 from 2011-04-26.

Automatic conversion script
Id: cif_fix_values 4268 2015-11-12 08:31:59Z antanas 

 Adding full bibliography for 7040388--7040391.cif.

 Adding full bibliography for 7040388--7040391.cif.
;
_cod_original_sg_symbol_H-M 'C 2/c'
_cod_database_code 7040389

loop_
_symmetry_equiv_pos_as_xyz
'x, y, z'
'-x, y, -z+1/2'
'x+1/2, y+1/2, z'
'-x+1/2, y+1/2, -z+1/2'
'-x, -y, -z'
'x, -y, z-1/2'
'-x+1/2, -y+1/2, -z'
'x+1/2, -y+1/2, z-1/2'

loop_
_atom_site_label
_atom_site_type_symbol
_atom_site_fract_x
_atom_site_fract_y
_atom_site_fract_z
_atom_site_U_iso_or_equiv
_atom_site_adp_type
_atom_site_occupancy
_atom_site_symmetry_multiplicity
_atom_site_calc_flag
_atom_site_refinement_flags
U1 U -0.24153(2) -0.066904(16) -0.12767(4) 0.00695(10) Uani 1 1 d .
Te1 Te -0.29737(3) 0.18084(3) -0.17802(6) 0.00682(12) Uani 1 1 d .
K1 K -0.5240(6) -0.0007(5) -0.4614(10) 0.045(2) Uani 0.160(3) 1 d P
K2 K 0.0000 0.11542(7) 0.2500 0.0180(2) Uani 1 2 d S
K3 K 0.0000 0.23955(8) 0.7500 0.0275(3) Uani 1 2 d S
O1 O -0.3789(4) -0.0864(3) -0.2276(7) 0.0123(11) Uani 1 1 d .
O2 O -0.1051(4) -0.0449(3) -0.0121(7) 0.0129(11) Uani 1 1 d .
O3 O -0.2386(4) 0.0917(3) -0.3041(7) 0.0107(11) Uani 1 1 d .
O4 O -0.4345(4) 0.1407(3) -0.3263(7) 0.0136(11) Uani 1 1 d .
O5 O -0.2664(4) 0.0780(3) 0.0235(7) 0.0091(10) Uani 1 1 d U
O6 O -0.3382(4) 0.2638(3) 0.0008(7) 0.0089(10) Uani 1 1 d .
O7 O -0.3100(4) 0.2807(3) -0.3666(7) 0.0105(10) Uani 1 1 d U

loop_
_atom_site_aniso_label
_atom_site_aniso_U_11
_atom_site_aniso_U_22
_atom_site_aniso_U_33
_atom_site_aniso_U_23
_atom_site_aniso_U_13
_atom_site_aniso_U_12
U1 0.00996(17) 0.00591(15) 0.00600(16) -0.00053(9) 0.00426(12) -0.00016(9)
Te1 0.0112(3) 0.0048(2) 0.0051(2) 0.00018(15) 0.00397(19) 0.00078(17)
K1 0.051(6) 0.036(3) 0.032(4) 0.002(3) 0.001(3) -0.006(3)
K2 0.0168(6) 0.0175(5) 0.0201(6) 0.000 0.0079(5) 0.000
K3 0.0278(7) 0.0190(6) 0.0229(6) 0.000 -0.0029(5) 0.000
O1 0.014(3) 0.015(2) 0.008(3) 0.0001(19) 0.005(2) -0.001(2)
O2 0.011(3) 0.014(2) 0.015(3) -0.002(2) 0.007(2) -0.005(2)
O3 0.018(3) 0.009(2) 0.006(2) -0.0019(19) 0.006(2) 0.002(2)
O4 0.006(3) 0.019(3) 0.014(3) -0.004(2) 0.002(2) -0.004(2)
O5 0.0107(13) 0.0092(13) 0.0082(13) 0.0004(9) 0.0046(9) 0.0002(9)
O6 0.014(3) 0.006(2) 0.008(2) 0.0003(18) 0.004(2) 0.0014(19)
O7 0.0114(13) 0.0105(13) 0.0090(13) 0.0006(9) 0.0036(9) -0.0002(9)

loop_
_atom_type_symbol
_atom_type_description
_atom_type_scat_dispersion_real
_atom_type_scat_dispersion_imag
_atom_type_scat_source
O O 0.0106 0.0060 'International Tables Vol C Tables 4.2.6.8 and 6.1.1.4'
K K -0.9393 2.9676 'International Tables Vol C Tables 4.2.6.8 and 6.1.1.4'
Te Te -0.5308 1.6751 'International Tables Vol C Tables 4.2.6.8 and 6.1.1.4'
U U -9.6767 9.6646 'International Tables Vol C Tables 4.2.6.8 and 6.1.1.4'

loop_
_geom_angle_atom_site_label_1
_geom_angle_atom_site_label_2
_geom_angle_atom_site_label_3
_geom_angle
_geom_angle_site_symmetry_1
_geom_angle_site_symmetry_3
O2 U1 O1 176.1(2) . .
O2 U1 O7 82.45(19) . 4_444
O1 U1 O7 99.26(19) . 4_444
O2 U1 O3 89.2(2) . 6_556
O1 U1 O3 87.3(2) . 6_556
O7 U1 O3 90.19(16) 4_444 6_556
O2 U1 O5 99.7(2) . 6
O1 U1 O5 84.02(19) . 6
O7 U1 O5 80.30(15) 4_444 6
O3 U1 O5 165.93(16) 6_556 6
O2 U1 O5 88.79(19) . .
O1 U1 O5 88.31(19) . .
O7 U1 O5 156.35(16) 4_444 .
O3 U1 O5 67.66(16) 6_556 .
O5 U1 O5 122.98(12) 6 .
O2 U1 O3 81.38(19) . .
O1 U1 O3 99.48(19) . .
O7 U1 O3 137.39(16) 4_444 .
O3 U1 O3 128.58(12) 6_556 .
O5 U1 O3 64.10(14) 6 .
O5 U1 O3 61.74(16) . .
O2 U1 Te1 92.19(15) . .
O1 U1 Te1 86.69(15) . .
O7 U1 Te1 169.16(12) 4_444 .
O3 U1 Te1 99.18(12) 6_556 .
O5 U1 Te1 91.40(10) 6 .
O5 U1 Te1 31.66(11) . .
O3 U1 Te1 31.90(10) . .
O2 U1 K1 144.01(19) . 5_454
O1 U1 K1 37.99(18) . 5_454
O7 U1 K1 115.95(16) 4_444 5_454
O3 U1 K1 119.55(17) 6_556 5_454
O5 U1 K1 57.34(16) 6 5_454
O5 U1 K1 83.60(16) . 5_454
O3 U1 K1 64.03(16) . 5_454
Te1 U1 K1 63.92(11) . 5_454
O2 U1 K1 138.40(19) . 2_454
O1 U1 K1 37.92(18) . 2_454
O7 U1 K1 123.57(16) 4_444 2_454
O3 U1 K1 61.86(16) 6_556 2_454
O5 U1 K1 115.21(15) 6 2_454
O5 U1 K1 53.89(16) . 2_454
O3 U1 K1 93.71(15) . 2_454
Te1 U1 K1 66.30(11) . 2_454
K1 U1 K1 58.24(11) 5_454 2_454
O2 U1 K1 154.36(18) . .
O1 U1 K1 26.34(18) . .
O7 U1 K1 118.61(16) 4_444 .
O3 U1 K1 104.22(16) 6_556 .
O5 U1 K1 71.99(15) 6 .
O5 U1 K1 76.70(15) . .
O3 U1 K1 73.15(15) . .
Te1 U1 K1 64.45(10) . .
K1 U1 K1 15.34(19) 5_454 .
K1 U1 K1 43.26(17) 2_454 .
O2 U1 K2 41.74(16) . 5
O1 U1 K2 142.07(15) . 5
O7 U1 K2 60.86(12) 4_444 5
O3 U1 K2 121.95(13) 6_556 5
O5 U1 K2 62.00(12) 6 5
O5 U1 K2 123.34(12) . 5
O3 U1 K2 81.29(11) . 5
Te1 U1 K2 109.078(17) . 5
K1 U1 K2 118.35(11) 5_454 5
K1 U1 K2 174.95(11) 2_454 5
K1 U1 K2 133.56(9) . 5
O7 Te1 O4 92.1(2) . .
O7 Te1 O3 94.3(2) . .
O4 Te1 O3 95.4(2) . .
O7 Te1 O5 173.0(2) . .
O4 Te1 O5 94.1(2) . .
O3 Te1 O5 82.0(2) . .
O7 Te1 O6 93.63(18) . .
O4 Te1 O6 91.6(2) . .
O3 Te1 O6 169.2(2) . .
O5 Te1 O6 89.35(18) . .
O7 Te1 O6 87.60(19) . 7_455
O4 Te1 O6 171.49(19) . 7_455
O3 Te1 O6 93.1(2) . 7_455
O5 Te1 O6 86.66(18) . 7_455
O6 Te1 O6 80.0(2) . 7_455
O7 Te1 Te1 90.78(14) . 7_455
O4 Te1 Te1 131.72(14) . 7_455
O3 Te1 Te1 132.36(16) . 7_455
O5 Te1 Te1 87.39(13) . 7_455
O6 Te1 Te1 40.17(14) . 7_455
O6 Te1 Te1 39.81(13) 7_455 7_455
O7 Te1 U1 138.05(14) . .
O4 Te1 U1 84.75(15) . .
O3 Te1 U1 44.76(14) . .
O5 Te1 U1 39.85(13) . .
O6 Te1 U1 128.22(12) . .
O6 Te1 U1 101.10(12) 7_455 .
Te1 Te1 U1 121.89(2) 7_455 .
O7 Te1 K1 99.07(17) . 5_454
O4 Te1 K1 32.67(19) . 5_454
O3 Te1 K1 63.19(19) . 5_454
O5 Te1 K1 84.61(17) . 5_454
O6 Te1 K1 122.56(18) . 5_454
O6 Te1 K1 155.61(17) 7_455 5_454
Te1 Te1 K1 161.17(10) 7_455 5_454
U1 Te1 K1 58.69(11) . 5_454
O7 Te1 K2 61.51(15) . 7_455
O4 Te1 K2 66.48(15) . 7_455
O3 Te1 K2 147.59(15) . 7_455
O5 Te1 K2 124.15(14) . 7_455
O6 Te1 K2 43.18(13) . 7_455
O6 Te1 K2 106.14(13) 7_455 7_455
Te1 Te1 K2 73.02(2) 7_455 7_455
U1 Te1 K2 147.449(18) . 7_455
K1 Te1 K2 97.59(12) 5_454 7_455
O7 Te1 K1 106.30(17) . .
O4 Te1 K1 22.99(18) . .
O3 Te1 K1 76.53(19) . .
O5 Te1 K1 78.72(17) . .
O6 Te1 K1 108.14(18) . .
O6 Te1 K1 163.03(16) 7_455 .
Te1 Te1 K1 146.00(10) 7_455 .
U1 Te1 K1 62.07(11) . .
K1 Te1 K1 15.2(2) 5_454 .
K2 Te1 K1 89.33(11) 7_455 .
O7 Te1 K1 139.08(18) . 2_454
O4 Te1 K1 48.23(17) . 2_454
O3 Te1 K1 98.72(17) . 2_454
O5 Te1 K1 47.77(18) . 2_454
O6 Te1 K1 79.87(16) . 2_454
O6 Te1 K1 129.84(15) 7_455 2_454
Te1 Te1 K1 107.78(9) 7_455 2_454
U1 Te1 K1 59.69(10) . 2_454
K1 Te1 K1 54.84(7) 5_454 2_454
K2 Te1 K1 88.86(10) 7_455 2_454
K1 Te1 K1 41.52(17) . 2_454
K1 K1 O4 80.5(8) 5_454 .
K1 K1 O1 79.1(8) 5_454 .
O4 K1 O1 87.5(3) . .
K1 K1 O4 74.1(7) 5_454 5_454
O4 K1 O4 154.7(3) . 5_454
O1 K1 O4 87.7(3) . 5_454
K1 K1 O1 75.9(7) 5_454 5_454
O4 K1 O1 88.4(3) . 5_454
O1 K1 O1 155.1(3) . 5_454
O4 K1 O1 85.5(3) 5_454 5_454
K1 K1 O1 153.5(9) 5_454 2_454
O4 K1 O1 119.5(3) . 2_454
O1 K1 O1 84.3(3) . 2_454
O4 K1 O1 84.7(3) 5_454 2_454
O1 K1 O1 118.9(4) 5_454 2_454
K1 K1 K1 130.1(10) 5_454 2_454
O4 K1 K1 72.5(2) . 2_454
O1 K1 K1 58.8(2) . 2_454
O4 K1 K1 124.86(19) 5_454 2_454
O1 K1 K1 142.0(3) 5_454 2_454
O1 K1 K1 52.3(2) 2_454 2_454
K1 K1 O5 137.2(9) 5_454 2_454
O4 K1 O5 95.6(3) . 2_454
O1 K1 O5 143.6(3) . 2_454
O4 K1 O5 102.9(3) 5_454 2_454
O1 K1 O5 61.3(2) 5_454 2_454
O1 K1 O5 62.6(2) 2_454 2_454
K1 K1 O5 87.5(3) 2_454 2_454
K1 K1 O4 133.6(9) 5_454 2_454
O4 K1 O4 53.3(2) . 2_454
O1 K1 O4 101.4(3) . 2_454
O4 K1 O4 151.8(4) 5_454 2_454
O1 K1 O4 95.8(3) 5_454 2_454
O1 K1 O4 70.0(2) 2_454 2_454
K1 K1 O4 46.44(16) 2_454 2_454
O5 K1 O4 54.83(18) 2_454 2_454
K1 K1 O3 119.3(8) 5_454 5_454
O4 K1 O3 142.8(3) . 5_454
O1 K1 O3 125.1(3) . 5_454
O4 K1 O3 55.6(2) 5_454 5_454
O1 K1 O3 69.0(2) 5_454 5_454
O1 K1 O3 56.12(19) 2_454 5_454
K1 K1 O3 107.2(3) 2_454 5_454
O5 K1 O3 47.96(16) 2_454 5_454
O4 K1 O3 98.5(2) 2_454 5_454
K1 K1 O1 19.0(7) 5_454 6
O4 K1 O1 66.0(2) . 6
O1 K1 O1 91.0(3) . 6
O4 K1 O1 89.2(2) 5_454 6
O1 K1 O1 65.0(2) 5_454 6
O1 K1 O1 172.5(3) 2_454 6
K1 K1 O1 129.4(4) 2_454 6
O5 K1 O1 123.4(2) 2_454 6
O4 K1 O1 116.9(2) 2_454 6
O3 K1 O1 123.4(2) 5_454 6
K1 K1 K1 142.9(8) 5_454 6_556
O4 K1 K1 78.6(3) . 6_556
O1 K1 K1 69.7(2) . 6_556
O4 K1 K1 122.6(3) 5_454 6_556
O1 K1 K1 133.3(3) 5_454 6_556
O1 K1 K1 42.57(18) 2_454 6_556
K1 K1 K1 12.8(3) 2_454 6_556
O5 K1 K1 75.41(17) 2_454 6_556
O4 K1 K1 41.35(17) 2_454 6_556
O3 K1 K1 95.45(15) 5_454 6_556
O1 K1 K1 140.4(2) 6 6_556
O6 K2 O6 107.19(18) 8_556 7_455
O6 K2 O2 95.27(13) 8_556 5
O6 K2 O2 108.43(13) 7_455 5
O6 K2 O2 108.43(13) 8_556 6_556
O6 K2 O2 95.27(13) 7_455 6_556
O2 K2 O2 139.80(19) 5 6_556
O6 K2 O2 88.34(13) 8_556 2
O6 K2 O2 159.87(14) 7_455 2
O2 K2 O2 82.07(10) 5 2
O2 K2 O2 67.11(16) 6_556 2
O6 K2 O2 159.87(14) 8_556 .
O6 K2 O2 88.34(13) 7_455 .
O2 K2 O2 67.11(16) 5 .
O2 K2 O2 82.07(10) 6_556 .
O2 K2 O2 79.90(19) 2 .
O6 K2 O7 52.19(12) 8_556 8_556
O6 K2 O7 96.69(12) 7_455 8_556
O2 K2 O7 49.43(12) 5 8_556
O2 K2 O7 159.71(13) 6_556 8_556
O2 K2 O7 103.03(12) 2 8_556
O2 K2 O7 114.58(13) . 8_556
O6 K2 O7 96.69(12) 8_556 7_455
O6 K2 O7 52.19(12) 7_455 7_455
O2 K2 O7 159.71(13) 5 7_455
O2 K2 O7 49.43(12) 6_556 7_455
O2 K2 O7 114.57(13) 2 7_455
O2 K2 O7 103.03(12) . 7_455
O7 K2 O7 130.54(16) 8_556 7_455
O6 K2 O5 48.98(12) 8_556 2
O6 K2 O5 146.30(12) 7_455 2
O2 K2 O5 59.63(13) 5 2
O2 K2 O5 113.82(13) 6_556 2
O2 K2 O5 53.82(12) 2 2
O2 K2 O5 111.31(12) . 2
O7 K2 O5 50.70(10) 8_556 2
O7 K2 O5 139.22(10) 7_455 2
O6 K2 O5 146.30(12) 8_556 .
O6 K2 O5 48.98(12) 7_455 .
O2 K2 O5 113.82(13) 5 .
O2 K2 O5 59.62(13) 6_556 .
O2 K2 O5 111.31(12) 2 .
O2 K2 O5 53.82(12) . .
O7 K2 O5 139.23(10) 8_556 .
O7 K2 O5 50.69(10) 7_455 .
O5 K2 O5 162.98(14) 2 .
O6 K2 O4 49.09(12) 8_556 8_556
O6 K2 O4 62.73(12) 7_455 8_556
O2 K2 O4 90.20(12) 5 8_556
O2 K2 O4 129.87(12) 6_556 8_556
O2 K2 O4 135.95(13) 2 8_556
O2 K2 O4 135.99(11) . 8_556
O7 K2 O4 45.29(11) 8_556 8_556
O7 K2 O4 85.35(11) 7_455 8_556
O5 K2 O4 84.94(10) 2 8_556
O5 K2 O4 111.46(10) . 8_556
O6 K2 O4 62.73(12) 8_556 7_455
O6 K2 O4 49.09(12) 7_455 7_455
O2 K2 O4 129.88(12) 5 7_455
O2 K2 O4 90.20(12) 6_556 7_455
O2 K2 O4 135.98(11) 2 7_455
O2 K2 O4 135.94(13) . 7_455
O7 K2 O4 85.35(11) 8_556 7_455
O7 K2 O4 45.29(11) 7_455 7_455
O5 K2 O4 111.46(10) 2 7_455
O5 K2 O4 84.94(10) . 7_455
O4 K2 O4 40.63(15) 8_556 7_455
O1 K3 O1 69.1(2) 3_556 4_455
O1 K3 O7 74.51(13) 3_556 8_557
O1 K3 O7 115.00(13) 4_455 8_557
O1 K3 O7 115.00(13) 3_556 7_455
O1 K3 O7 74.51(13) 4_455 7_455
O7 K3 O7 169.16(18) 8_557 7_455
O1 K3 O4 64.52(13) 3_556 7_455
O1 K3 O4 65.47(13) 4_455 7_455
O7 K3 O4 135.81(13) 8_557 7_455
O7 K3 O4 51.68(12) 7_455 7_455
O1 K3 O4 65.47(13) 3_556 8_557
O1 K3 O4 64.52(13) 4_455 8_557
O7 K3 O4 51.68(12) 8_557 8_557
O7 K3 O4 135.80(12) 7_455 8_557
O4 K3 O4 118.24(17) 7_455 8_557
O1 K3 O2 121.62(13) 3_556 5_556
O1 K3 O2 146.25(12) 4_455 5_556
O7 K3 O2 50.52(12) 8_557 5_556
O7 K3 O2 118.71(13) 7_455 5_556
O4 K3 O2 147.91(12) 7_455 5_556
O4 K3 O2 89.87(12) 8_557 5_556
O1 K3 O2 146.26(12) 3_556 6_556
O1 K3 O2 121.62(13) 4_455 6_556
O7 K3 O2 118.71(13) 8_557 6_556
O7 K3 O2 50.52(12) 7_455 6_556
O4 K3 O2 89.87(12) 7_455 6_556
O4 K3 O2 147.91(12) 8_557 6_556
O2 K3 O2 69.21(17) 5_556 6_556
O1 K3 O6 62.44(12) 3_556 8_556
O1 K3 O6 119.00(12) 4_455 8_556
O7 K3 O6 85.66(12) 8_557 8_556
O7 K3 O6 94.20(12) 7_455 8_556
O4 K3 O6 61.59(12) 7_455 8_556
O4 K3 O6 119.32(12) 8_557 8_556
O2 K3 O6 92.13(11) 5_556 8_556
O2 K3 O6 86.61(11) 6_556 8_556
O1 K3 O6 119.00(12) 3_556 7_456
O1 K3 O6 62.44(12) 4_455 7_456
O7 K3 O6 94.19(12) 8_557 7_456
O7 K3 O6 85.66(12) 7_455 7_456
O4 K3 O6 119.31(12) 7_455 7_456
O4 K3 O6 61.58(12) 8_557 7_456
O2 K3 O6 86.61(11) 5_556 7_456
O2 K3 O6 92.13(11) 6_556 7_456
O6 K3 O6 178.47(14) 8_556 7_456
O1 K3 K1 37.95(14) 3_556 3_556
O1 K3 K1 41.73(14) 4_455 3_556
O7 K3 K1 110.49(14) 8_557 3_556
O7 K3 K1 79.98(13) 7_455 3_556
O4 K3 K1 37.95(13) 7_455 3_556
O4 K3 K1 80.34(13) 8_557 3_556
O2 K3 K1 159.57(14) 5_556 3_556
O2 K3 K1 126.64(13) 6_556 3_556
O6 K3 K1 77.46(12) 8_556 3_556
O6 K3 K1 104.01(13) 7_456 3_556
O1 K3 K1 41.73(14) 3_556 4_455
O1 K3 K1 37.95(14) 4_455 4_455
O7 K3 K1 79.98(14) 8_557 4_455
O7 K3 K1 110.49(14) 7_455 4_455
O4 K3 K1 80.34(13) 7_455 4_455
O4 K3 K1 37.95(13) 8_557 4_455
O2 K3 K1 126.64(13) 5_556 4_455
O2 K3 K1 159.57(14) 6_556 4_455
O6 K3 K1 104.01(13) 8_556 4_455
O6 K3 K1 77.46(12) 7_456 4_455
K1 K3 K1 42.57(19) 3_556 4_455
U1 O1 K1 134.0(3) . .
U1 O1 K1 114.5(3) . 5_454
K1 O1 K1 24.9(3) . 5_454
U1 O1 K1 116.5(3) . 2_454
K1 O1 K1 68.9(3) . 2_454
K1 O1 K1 91.2(2) 5_454 2_454
U1 O1 K3 131.4(2) . 3_444
K1 O1 K3 92.8(2) . 3_444
K1 O1 K3 104.9(2) 5_454 3_444
K1 O1 K3 89.0(2) 2_454 3_444
U1 O1 K1 120.6(2) . 6_556
K1 O1 K1 71.1(2) . 6_556
K1 O1 K1 94.6(3) 5_454 6_556
K1 O1 K1 7.5(3) 2_454 6_556
K3 O1 K1 81.60(17) 3_444 6_556
U1 O2 K2 113.3(2) . 5
U1 O2 K2 127.2(2) . .
K2 O2 K2 112.89(16) 5 .
U1 O2 K3 106.27(19) . 5_556
K2 O2 K3 80.10(12) 5 5_556
K2 O2 K3 105.45(15) . 5_556
Te1 O3 U1 136.9(2) . 6
Te1 O3 U1 103.34(19) . .
U1 O3 U1 111.51(18) 6 .
Te1 O3 K1 86.3(2) . 5_454
U1 O3 K1 80.62(18) 6 5_454
U1 O3 K1 72.95(17) . 5_454
Te1 O4 K1 138.5(3) . .
Te1 O4 K1 122.0(3) . 5_454
K1 O4 K1 25.3(3) . 5_454
Te1 O4 K1 104.4(2) . 2_454
K1 O4 K1 61.0(3) . 2_454
K1 O4 K1 80.64(15) 5_454 2_454
Te1 O4 K3 102.39(18) . 7_455
K1 O4 K3 98.2(2) . 7_455
K1 O4 K3 85.5(2) 5_454 7_455
K1 O4 K3 153.2(2) 2_454 7_455
Te1 O4 K2 84.84(15) . 7_455
K1 O4 K2 136.3(3) . 7_455
K1 O4 K2 147.8(3) 5_454 7_455
K1 O4 K2 111.68(18) 2_454 7_455
K3 O4 K2 70.40(10) 7_455 7_455
Te1 O5 U1 135.7(2) . 6_556
Te1 O5 U1 108.5(2) . .
U1 O5 U1 115.73(17) 6_556 .
Te1 O5 K1 103.9(2) . 2_454
U1 O5 K1 81.52(18) 6_556 2_454
U1 O5 K1 86.89(18) . 2_454
Te1 O5 K2 96.44(17) . .
U1 O5 K2 81.36(13) 6_556 .
U1 O5 K2 90.19(14) . .
K1 O5 K2 159.3(2) 2_454 .
Te1 O6 Te1 100.0(2) . 7_455
Te1 O6 K2 108.32(18) . 7_455
Te1 O6 K2 120.46(18) 7_455 7_455
Te1 O6 K3 139.63(19) . 7_456
Te1 O6 K3 110.98(16) 7_455 7_456
K2 O6 K3 77.91(11) 7_455 7_456
Te1 O7 U1 140.1(2) . 4_454
Te1 O7 K3 112.0(2) . 7_455
U1 O7 K3 104.73(16) 4_454 7_455
Te1 O7 K2 89.69(16) . 7_455
U1 O7 K2 84.47(14) 4_454 7_455
K3 O7 K2 75.63(11) 7_455 7_455

loop_
_geom_bond_atom_site_label_1
_geom_bond_atom_site_label_2
_geom_bond_distance
_geom_bond_site_symmetry_2
U1 O2 1.799(5) .
U1 O1 1.807(5) .
U1 O7 2.241(5) 4_444
U1 O3 2.312(5) 6_556
U1 O5 2.368(5) 6
U1 O5 2.372(4) .
U1 O3 2.540(5) .
U1 Te1 3.5106(6) .
U1 K1 3.560(7) 5_454
U1 K1 3.746(7) 2_454
U1 K1 3.859(8) .
U1 K2 3.9220(8) 5
Te1 O7 1.886(4) .
Te1 O4 1.887(5) .
Te1 O3 1.907(5) .
Te1 O5 1.943(4) .
Te1 O6 1.968(4) .
Te1 O6 1.983(5) 7_455
Te1 Te1 3.0269(9) 7_455
Te1 K1 3.743(7) 5_454
Te1 K2 3.9157(9) 7_455
Te1 K1 3.941(7) .
Te1 K1 3.973(7) 2_454
K1 K1 1.034(13) 5_454
K1 O4 2.324(8) .
K1 O1 2.379(9) .
K1 O4 2.383(8) 5_454
K1 O1 2.409(8) 5_454
K1 O1 2.573(8) 2_454
K1 K1 2.805(12) 2_454
K1 O5 3.031(9) 2_454
K1 O4 3.059(8) 2_454
K1 O3 3.348(9) 5_454
K1 O1 3.528(8) 6
K1 K1 3.5594(3) 6_556
K2 O6 2.822(5) 8_556
K2 O6 2.822(5) 7_455
K2 O2 2.844(5) 5
K2 O2 2.844(5) 6_556
K2 O2 2.899(5) 2
K2 O2 2.899(5) .
K2 O7 3.442(5) 8_556
K2 O7 3.442(5) 7_455
K2 O5 3.503(5) 2
K2 O5 3.503(5) .
K2 O4 3.605(5) 8_556
K2 O4 3.605(5) 7_455
K3 O1 2.930(5) 3_556
K3 O1 2.930(5) 4_455
K3 O7 2.979(5) 8_557
K3 O7 2.979(5) 7_455
K3 O4 3.234(5) 7_455
K3 O4 3.234(5) 8_557
K3 O2 3.278(5) 5_556
K3 O2 3.278(5) 6_556
K3 O6 3.422(5) 8_556
K3 O6 3.422(5) 7_456
K3 K1 3.864(7) 3_556
K3 K1 3.864(7) 4_455
O1 K1 2.409(8) 5_454
O1 K1 2.573(8) 2_454
O1 K3 2.930(5) 3_444
O1 K1 3.528(8) 6_556
O2 K2 2.844(5) 5
O2 K3 3.278(5) 5_556
O3 U1 2.312(5) 6
O3 K1 3.348(9) 5_454
O4 K1 2.383(8) 5_454
O4 K1 3.059(8) 2_454
O4 K3 3.234(5) 7_455
O4 K2 3.605(5) 7_455
O5 U1 2.368(5) 6_556
O5 K1 3.031(9) 2_454
O6 Te1 1.983(5) 7_455
O6 K2 2.822(5) 7_455
O6 K3 3.422(5) 7_456
O7 U1 2.241(5) 4_454
O7 K3 2.979(5) 7_455
O7 K2 3.442(5) 7_455

loop_
_geom_torsion_atom_site_label_1
_geom_torsion_atom_site_label_2
_geom_torsion_atom_site_label_3
_geom_torsion_atom_site_label_4
_geom_torsion
_geom_torsion_site_symmetry_1
_geom_torsion_site_symmetry_4
O2 U1 Te1 O7 85.6(3) . .
O1 U1 Te1 O7 -98.1(3) . .
O7 U1 Te1 O7 25.6(8) 4_444 .
O3 U1 Te1 O7 175.1(3) 6_556 .
O5 U1 Te1 O7 -14.2(3) 6 .
O5 U1 Te1 O7 169.8(3) . .
O3 U1 Te1 O7 15.8(3) . .
K1 U1 Te1 O7 -66.4(2) 5_454 .
K1 U1 Te1 O7 -131.2(2) 2_454 .
K1 U1 Te1 O7 -83.4(2) . .
K2 U1 Te1 O7 46.6(2) 5 .
O2 U1 Te1 O4 173.0(2) . .
O1 U1 Te1 O4 -10.7(2) . .
O7 U1 Te1 O4 113.0(6) 4_444 .
O3 U1 Te1 O4 -97.50(19) 6_556 .
O5 U1 Te1 O4 73.19(18) 6 .
O5 U1 Te1 O4 -102.9(3) . .
O3 U1 Te1 O4 103.2(3) . .
K1 U1 Te1 O4 20.99(18) 5_454 .
K1 U1 Te1 O4 -43.85(18) 2_454 .
K1 U1 Te1 O4 3.95(17) . .
K2 U1 Te1 O4 133.95(14) 5 .
O2 U1 Te1 O3 69.8(3) . .
O1 U1 Te1 O3 -113.9(3) . .
O7 U1 Te1 O3 9.8(7) 4_444 .
O3 U1 Te1 O3 159.3(3) 6_556 .
O5 U1 Te1 O3 -30.0(3) 6 .
O5 U1 Te1 O3 154.0(3) . .
K1 U1 Te1 O3 -82.2(2) 5_454 .
K1 U1 Te1 O3 -147.0(2) 2_454 .
K1 U1 Te1 O3 -99.2(2) . .
K2 U1 Te1 O3 30.8(2) 5 .
O2 U1 Te1 O5 -84.1(3) . .
O1 U1 Te1 O5 92.1(3) . .
O7 U1 Te1 O5 -144.2(7) 4_444 .
O3 U1 Te1 O5 5.4(3) 6_556 .
O5 U1 Te1 O5 176.1(3) 6 .
O3 U1 Te1 O5 -154.0(3) . .
K1 U1 Te1 O5 123.9(3) 5_454 .
K1 U1 Te1 O5 59.0(3) 2_454 .
K1 U1 Te1 O5 106.8(2) . .
K2 U1 Te1 O5 -123.2(2) 5 .
O2 U1 Te1 O6 -99.2(2) . .
O1 U1 Te1 O6 77.1(2) . .
O7 U1 Te1 O6 -159.2(7) 4_444 .
O3 U1 Te1 O6 -9.7(2) 6_556 .
O5 U1 Te1 O6 161.0(2) 6 .
O5 U1 Te1 O6 -15.0(3) . .
O3 U1 Te1 O6 -169.0(3) . .
K1 U1 Te1 O6 108.8(2) 5_454 .
K1 U1 Te1 O6 44.0(2) 2_454 .
K1 U1 Te1 O6 91.8(2) . .
K2 U1 Te1 O6 -138.21(18) 5 .
O2 U1 Te1 O6 -13.3(2) . 7_455
O1 U1 Te1 O6 163.0(2) . 7_455
O7 U1 Te1 O6 -73.3(6) 4_444 7_455
O3 U1 Te1 O6 76.26(18) 6_556 7_455
O5 U1 Te1 O6 -113.05(18) 6 7_455
O5 U1 Te1 O6 70.9(3) . 7_455
O3 U1 Te1 O6 -83.1(3) . 7_455
K1 U1 Te1 O6 -165.25(17) 5_454 7_455
K1 U1 Te1 O6 129.91(17) 2_454 7_455
K1 U1 Te1 O6 177.71(17) . 7_455
K2 U1 Te1 O6 -52.29(13) 5 7_455
O2 U1 Te1 Te1 -50.15(16) . 7_455
O1 U1 Te1 Te1 126.14(15) . 7_455
O7 U1 Te1 Te1 -110.2(6) 4_444 7_455
O3 U1 Te1 Te1 39.38(13) 6_556 7_455
O5 U1 Te1 Te1 -149.93(12) 6 7_455
O5 U1 Te1 Te1 34.0(2) . 7_455
O3 U1 Te1 Te1 -120.0(2) . 7_455
K1 U1 Te1 Te1 157.87(12) 5_454 7_455
K1 U1 Te1 Te1 93.03(11) 2_454 7_455
K1 U1 Te1 Te1 140.82(11) . 7_455
K2 U1 Te1 Te1 -89.17(3) 5 7_455
O2 U1 Te1 K1 152.0(2) . 5_454
O1 U1 Te1 K1 -31.73(19) . 5_454
O7 U1 Te1 K1 92.0(6) 4_444 5_454
O3 U1 Te1 K1 -118.49(17) 6_556 5_454
O5 U1 Te1 K1 52.20(17) 6 5_454
O5 U1 Te1 K1 -123.9(3) . 5_454
O3 U1 Te1 K1 82.2(2) . 5_454
K1 U1 Te1 K1 -64.84(14) 2_454 5_454
K1 U1 Te1 K1 -17.0(2) . 5_454
K2 U1 Te1 K1 112.96(12) 5 5_454
O2 U1 Te1 K2 -159.75(16) . 7_455
O1 U1 Te1 K2 16.54(15) . 7_455
O7 U1 Te1 K2 140.2(6) 4_444 7_455
O3 U1 Te1 K2 -70.23(13) 6_556 7_455
O5 U1 Te1 K2 100.47(12) 6 7_455
O5 U1 Te1 K2 -75.6(2) . 7_455
O3 U1 Te1 K2 130.4(2) . 7_455
K1 U1 Te1 K2 48.26(12) 5_454 7_455
K1 U1 Te1 K2 -16.58(11) 2_454 7_455
K1 U1 Te1 K2 31.22(10) . 7_455
K2 U1 Te1 K2 161.22(2) 5 7_455
O2 U1 Te1 K1 169.03(18) . .
O1 U1 Te1 K1 -14.68(18) . .
O7 U1 Te1 K1 109.0(6) 4_444 .
O3 U1 Te1 K1 -101.45(17) 6_556 .
O5 U1 Te1 K1 69.24(16) 6 .
O5 U1 Te1 K1 -106.8(2) . .
O3 U1 Te1 K1 99.2(2) . .
K1 U1 Te1 K1 17.0(2) 5_454 .
K1 U1 Te1 K1 -47.80(18) 2_454 .
K2 U1 Te1 K1 130.00(10) 5 .
O2 U1 Te1 K1 -143.17(19) . 2_454
O1 U1 Te1 K1 33.11(19) . 2_454
O7 U1 Te1 K1 156.8(6) 4_444 2_454
O3 U1 Te1 K1 -53.65(17) 6_556 2_454
O5 U1 Te1 K1 117.04(16) 6 2_454
O5 U1 Te1 K1 -59.0(3) . 2_454
O3 U1 Te1 K1 147.0(2) . 2_454
K1 U1 Te1 K1 64.84(14) 5_454 2_454
K1 U1 Te1 K1 47.80(18) . 2_454
K2 U1 Te1 K1 177.80(11) 5 2_454
O2 U1 O1 K1 104(3) . .
O7 U1 O1 K1 -139.9(4) 4_444 .
O3 U1 O1 K1 130.4(4) 6_556 .
O5 U1 O1 K1 -60.7(4) 6 .
O5 U1 O1 K1 62.7(4) . .
O3 U1 O1 K1 1.7(4) . .
Te1 U1 O1 K1 31.0(4) . .
K1 U1 O1 K1 -19.1(4) 5_454 .
K1 U1 O1 K1 85.5(5) 2_454 .
K2 U1 O1 K1 -86.3(4) 5 .
O2 U1 O1 K1 123(3) . 5_454
O7 U1 O1 K1 -120.8(3) 4_444 5_454
O3 U1 O1 K1 149.5(3) 6_556 5_454
O5 U1 O1 K1 -41.6(3) 6 5_454
O5 U1 O1 K1 81.8(3) . 5_454
O3 U1 O1 K1 20.8(3) . 5_454
Te1 U1 O1 K1 50.1(3) . 5_454
K1 U1 O1 K1 104.6(3) 2_454 5_454
K1 U1 O1 K1 19.1(4) . 5_454
K2 U1 O1 K1 -67.2(4) 5 5_454
O2 U1 O1 K1 19(3) . 2_454
O7 U1 O1 K1 134.6(3) 4_444 2_454
O3 U1 O1 K1 44.9(3) 6_556 2_454
O5 U1 O1 K1 -146.2(3) 6 2_454
O5 U1 O1 K1 -22.8(3) . 2_454
O3 U1 O1 K1 -83.8(3) . 2_454
Te1 U1 O1 K1 -54.5(2) . 2_454
K1 U1 O1 K1 -104.6(3) 5_454 2_454
K1 U1 O1 K1 -85.5(5) . 2_454
K2 U1 O1 K1 -171.78(17) 5 2_454
O2 U1 O1 K3 -96(3) . 3_444
O7 U1 O1 K3 20.3(3) 4_444 3_444
O3 U1 O1 K3 -69.5(3) 6_556 3_444
O5 U1 O1 K3 99.4(3) 6 3_444
O5 U1 O1 K3 -137.2(3) . 3_444
O3 U1 O1 K3 161.8(2) . 3_444
Te1 U1 O1 K3 -168.8(3) . 3_444
K1 U1 O1 K3 141.1(5) 5_454 3_444
K1 U1 O1 K3 -114.3(4) 2_454 3_444
K1 U1 O1 K3 160.1(6) . 3_444
K2 U1 O1 K3 73.9(4) 5 3_444
O2 U1 O1 K1 12(3) . 6_556
O7 U1 O1 K1 127.4(2) 4_444 6_556
O3 U1 O1 K1 37.7(2) 6_556 6_556
O5 U1 O1 K1 -153.5(3) 6 6_556
O5 U1 O1 K1 -30.0(2) . 6_556
O3 U1 O1 K1 -91.0(2) . 6_556
Te1 U1 O1 K1 -61.7(2) . 6_556
K1 U1 O1 K1 -111.8(4) 5_454 6_556
K1 U1 O1 K1 -7.2(3) 2_454 6_556
K1 U1 O1 K1 -92.7(4) . 6_556
K2 U1 O1 K1 -178.98(13) 5 6_556
K1 K1 O1 U1 44.9(9) 5_454 .
O4 K1 O1 U1 -35.9(4) . .
O4 K1 O1 U1 119.2(4) 5_454 .
O1 K1 O1 U1 44.9(9) 5_454 .
O1 K1 O1 U1 -155.9(4) 2_454 .
K1 K1 O1 U1 -107.0(4) 2_454 .
O5 K1 O1 U1 -132.0(5) 2_454 .
O4 K1 O1 U1 -87.7(4) 2_454 .
O3 K1 O1 U1 163.2(3) 5_454 .
O1 K1 O1 U1 30.0(4) 6 .
K1 K1 O1 U1 -114.6(4) 6_556 .
O4 K1 O1 K1 -80.8(7) . 5_454
O4 K1 O1 K1 74.3(7) 5_454 5_454
O1 K1 O1 K1 -0.001(1) 5_454 5_454
O1 K1 O1 K1 159.2(9) 2_454 5_454
K1 K1 O1 K1 -151.9(7) 2_454 5_454
O5 K1 O1 K1 -176.9(12) 2_454 5_454
O4 K1 O1 K1 -132.6(9) 2_454 5_454
O3 K1 O1 K1 118.3(9) 5_454 5_454
O1 K1 O1 K1 -14.9(6) 6 5_454
K1 K1 O1 K1 -159.6(9) 6_556 5_454
K1 K1 O1 K1 151.9(7) 5_454 2_454
O4 K1 O1 K1 71.1(2) . 2_454
O4 K1 O1 K1 -133.8(3) 5_454 2_454
O1 K1 O1 K1 151.9(7) 5_454 2_454
O1 K1 O1 K1 -48.9(3) 2_454 2_454
O5 K1 O1 K1 -25.0(6) 2_454 2_454
O4 K1 O1 K1 19.3(2) 2_454 2_454
O3 K1 O1 K1 -89.8(4) 5_454 2_454
O1 K1 O1 K1 137.0(2) 6 2_454
K1 K1 O1 K1 -7.7(3) 6_556 2_454
K1 K1 O1 K3 -120.3(7) 5_454 3_444
O4 K1 O1 K3 158.8(2) . 3_444
O4 K1 O1 K3 -46.0(2) 5_454 3_444
O1 K1 O1 K3 -120.3(7) 5_454 3_444
O1 K1 O1 K3 38.90(18) 2_454 3_444
K1 K1 O1 K3 87.8(2) 2_454 3_444
O5 K1 O1 K3 62.8(5) 2_454 3_444
O4 K1 O1 K3 107.1(2) 2_454 3_444
O3 K1 O1 K3 -2.0(3) 5_454 3_444
O1 K1 O1 K3 -135.23(16) 6 3_444
K1 K1 O1 K3 80.14(19) 6_556 3_444
K1 K1 O1 K1 159.6(9) 5_454 6_556
O4 K1 O1 K1 78.7(3) . 6_556
O4 K1 O1 K1 -126.2(3) 5_454 6_556
O1 K1 O1 K1 159.6(9) 5_454 6_556
O1 K1 O1 K1 -41.24(17) 2_454 6_556
K1 K1 O1 K1 7.7(3) 2_454 6_556
O5 K1 O1 K1 -17.3(4) 2_454 6_556
O4 K1 O1 K1 26.9(2) 2_454 6_556
O3 K1 O1 K1 -82.1(3) 5_454 6_556
O1 K1 O1 K1 144.6(3) 6 6_556
O1 U1 O2 K2 170(3) . 5
O7 U1 O2 K2 53.89(19) 4_444 5
O3 U1 O2 K2 144.2(2) 6_556 5
O5 U1 O2 K2 -24.9(2) 6 5
O5 U1 O2 K2 -148.1(2) . 5
O3 U1 O2 K2 -86.5(2) . 5
Te1 U1 O2 K2 -116.65(17) . 5
K1 U1 O2 K2 -70.8(4) 5_454 5
K1 U1 O2 K2 -172.40(16) 2_454 5
K1 U1 O2 K2 -93.3(4) . 5
O1 U1 O2 K2 -40(3) . .
O7 U1 O2 K2 -156.9(3) 4_444 .
O3 U1 O2 K2 -66.6(3) 6_556 .
O5 U1 O2 K2 124.4(2) 6 .
O5 U1 O2 K2 1.1(3) . .
O3 U1 O2 K2 62.7(2) . .
Te1 U1 O2 K2 32.6(2) . .
K1 U1 O2 K2 78.5(4) 5_454 .
K1 U1 O2 K2 -23.2(4) 2_454 .
K1 U1 O2 K2 56.0(5) . .
K2 U1 O2 K2 149.2(4) 5 .
O1 U1 O2 K3 84(3) . 5_556
O7 U1 O2 K3 -32.14(16) 4_444 5_556
O3 U1 O2 K3 58.15(17) 6_556 5_556
O5 U1 O2 K3 -110.89(16) 6 5_556
O5 U1 O2 K3 125.83(17) . 5_556
O3 U1 O2 K3 -172.58(19) . 5_556
Te1 U1 O2 K3 157.31(13) . 5_556
K1 U1 O2 K3 -156.8(2) 5_454 5_556
K1 U1 O2 K3 101.6(2) 2_454 5_556
K1 U1 O2 K3 -179.3(3) . 5_556
K2 U1 O2 K3 -86.0(2) 5 5_556
O6 K2 O2 U1 -179.8(3) 8_556 .
O6 K2 O2 U1 -38.5(3) 7_455 .
O2 K2 O2 U1 -149.3(4) 5 .
O2 K2 O2 U1 57.0(3) 6_556 .
O2 K2 O2 U1 125.1(3) 2 .
O7 K2 O2 U1 -135.1(2) 8_556 .
O7 K2 O2 U1 12.0(3) 7_455 .
O5 K2 O2 U1 169.6(2) 2 .
O5 K2 O2 U1 -0.9(2) . .
O4 K2 O2 U1 -84.9(3) 8_556 .
O4 K2 O2 U1 -25.0(4) 7_455 .
O6 K2 O2 K2 -30.4(5) 8_556 5
O6 K2 O2 K2 110.82(17) 7_455 5
O2 K2 O2 K2 0.0 5 5
O2 K2 O2 K2 -153.62(17) 6_556 5
O2 K2 O2 K2 -85.59(18) 2 5
O7 K2 O2 K2 14.2(2) 8_556 5
O7 K2 O2 K2 161.31(15) 7_455 5
O5 K2 O2 K2 -41.08(19) 2 5
O5 K2 O2 K2 148.4(2) . 5
O4 K2 O2 K2 64.4(2) 8_556 5
O4 K2 O2 K2 124.37(17) 7_455 5
O6 K2 O2 K3 55.1(4) 8_556 5_556
O6 K2 O2 K3 -163.59(15) 7_455 5_556
O2 K2 O2 K3 85.59(18) 5 5_556
O2 K2 O2 K3 -68.04(17) 6_556 5_556
O2 K2 O2 K3 0.0 2 5_556
O7 K2 O2 K3 99.81(14) 8_556 5_556
O7 K2 O2 K3 -113.10(14) 7_455 5_556
O5 K2 O2 K3 44.51(16) 2 5_556
O5 K2 O2 K3 -125.99(19) . 5_556
O4 K2 O2 K3 150.03(12) 8_556 5_556
O4 K2 O2 K3 -150.05(12) 7_455 5_556
O7 Te1 O3 U1 -26.0(4) . 6
O4 Te1 O3 U1 66.6(4) . 6
O5 Te1 O3 U1 160.0(4) . 6
O6 Te1 O3 U1 -163.3(8) . 6
O6 Te1 O3 U1 -113.8(4) 7_455 6
Te1 Te1 O3 U1 -121.0(3) 7_455 6
U1 Te1 O3 U1 143.5(5) . 6
K1 Te1 O3 U1 72.0(4) 5_454 6
K2 Te1 O3 U1 13.3(6) 7_455 6
K1 Te1 O3 U1 79.8(4) . 6
K1 Te1 O3 U1 115.1(4) 2_454 6
O7 Te1 O3 U1 -169.5(2) . .
O4 Te1 O3 U1 -76.9(2) . .
O5 Te1 O3 U1 16.51(19) . .
O6 Te1 O3 U1 53.2(11) . .
O6 Te1 O3 U1 102.7(2) 7_455 .
Te1 Te1 O3 U1 95.5(2) 7_455 .
K1 Te1 O3 U1 -71.49(19) 5_454 .
K2 Te1 O3 U1 -130.17(17) 7_455 .
K1 Te1 O3 U1 -63.74(17) . .
K1 Te1 O3 U1 -28.4(2) 2_454 .
O7 Te1 O3 K1 -97.99(19) . 5_454
O4 Te1 O3 K1 -5.4(2) . 5_454
O5 Te1 O3 K1 88.0(2) . 5_454
O6 Te1 O3 K1 124.7(10) . 5_454
O6 Te1 O3 K1 174.19(17) 7_455 5_454
Te1 Te1 O3 K1 167.00(13) 7_455 5_454
U1 Te1 O3 K1 71.49(19) . 5_454
K2 Te1 O3 K1 -58.7(3) 7_455 5_454
K1 Te1 O3 K1 7.8(2) . 5_454
K1 Te1 O3 K1 43.10(14) 2_454 5_454
O2 U1 O3 Te1 -108.4(2) . .
O1 U1 O3 Te1 67.7(2) . .
O7 U1 O3 Te1 -177.29(19) 4_444 .
O3 U1 O3 Te1 -26.5(4) 6_556 .
O5 U1 O3 Te1 146.3(3) 6 .
O5 U1 O3 Te1 -15.17(18) . .
K1 U1 O3 Te1 81.8(2) 5_454 .
K1 U1 O3 Te1 30.0(2) 2_454 .
K1 U1 O3 Te1 68.5(2) . .
K2 U1 O3 Te1 -150.7(2) 5 .
O2 U1 O3 U1 97.5(2) . 6
O1 U1 O3 U1 -86.4(2) . 6
O7 U1 O3 U1 28.6(3) 4_444 6
O3 U1 O3 U1 179.46(7) 6_556 6
O5 U1 O3 U1 -7.81(18) 6 6
O5 U1 O3 U1 -169.2(3) . 6
Te1 U1 O3 U1 -154.1(4) . 6
K1 U1 O3 U1 -72.3(2) 5_454 6
K1 U1 O3 U1 -124.1(2) 2_454 6
K1 U1 O3 U1 -85.6(2) . 6
K2 U1 O3 U1 55.22(17) 5 6
O2 U1 O3 K1 169.8(2) . 5_454
O1 U1 O3 K1 -14.1(2) . 5_454
O7 U1 O3 K1 100.9(2) 4_444 5_454
O3 U1 O3 K1 -108.2(3) 6_556 5_454
O5 U1 O3 K1 64.49(19) 6 5_454
O5 U1 O3 K1 -97.0(2) . 5_454
Te1 U1 O3 K1 -81.8(2) . 5_454
K1 U1 O3 K1 -51.81(17) 2_454 5_454
K1 U1 O3 K1 -13.3(2) . 5_454
K2 U1 O3 K1 127.51(14) 5 5_454
O7 Te1 O4 K1 129.1(4) . .
O3 Te1 O4 K1 34.6(4) . .
O5 Te1 O4 K1 -47.7(4) . .
O6 Te1 O4 K1 -137.2(4) . .
O6 Te1 O4 K1 -142.8(11) 7_455 .
Te1 Te1 O4 K1 -137.9(3) 7_455 .
U1 Te1 O4 K1 -9.0(4) . .
K1 Te1 O4 K1 25.6(4) 5_454 .
K2 Te1 O4 K1 -173.4(4) 7_455 .
K1 Te1 O4 K1 -62.3(4) 2_454 .
O7 Te1 O4 K1 103.5(3) . 5_454
O3 Te1 O4 K1 9.0(3) . 5_454
O5 Te1 O4 K1 -73.3(3) . 5_454
O6 Te1 O4 K1 -162.8(3) . 5_454
O6 Te1 O4 K1 -168.4(11) 7_455 5_454
Te1 Te1 O4 K1 -163.5(2) 7_455 5_454
U1 Te1 O4 K1 -34.5(3) . 5_454
K2 Te1 O4 K1 161.1(3) 7_455 5_454
K1 Te1 O4 K1 -25.6(4) . 5_454
K1 Te1 O4 K1 -87.8(3) 2_454 5_454
O7 Te1 O4 K1 -168.6(2) . 2_454
O3 Te1 O4 K1 96.8(2) . 2_454
O5 Te1 O4 K1 14.5(2) . 2_454
O6 Te1 O4 K1 -74.9(2) . 2_454
O6 Te1 O4 K1 -80.5(13) 7_455 2_454
Te1 Te1 O4 K1 -75.7(2) 7_455 2_454
U1 Te1 O4 K1 53.31(18) . 2_454
K1 Te1 O4 K1 87.8(3) 5_454 2_454
K2 Te1 O4 K1 -111.1(2) 7_455 2_454
K1 Te1 O4 K1 62.3(4) . 2_454
O7 Te1 O4 K3 11.08(19) . 7_455
O3 Te1 O4 K3 -83.46(19) . 7_455
O5 Te1 O4 K3 -165.77(17) . 7_455
O6 Te1 O4 K3 104.77(17) . 7_455
O6 Te1 O4 K3 99.2(12) 7_455 7_455
Te1 Te1 O4 K3 104.04(15) 7_455 7_455
U1 Te1 O4 K3 -126.99(13) . 7_455
K1 Te1 O4 K3 -92.5(3) 5_454 7_455
K2 Te1 O4 K3 68.61(11) 7_455 7_455
K1 Te1 O4 K3 -118.0(4) . 7_455
K1 Te1 O4 K3 179.7(3) 2_454 7_455
O7 Te1 O4 K2 -57.53(15) . 7_455
O3 Te1 O4 K2 -152.07(15) . 7_455
O5 Te1 O4 K2 125.62(15) . 7_455
O6 Te1 O4 K2 36.16(14) . 7_455
O6 Te1 O4 K2 30.5(13) 7_455 7_455
Te1 Te1 O4 K2 35.43(18) 7_455 7_455
U1 Te1 O4 K2 164.40(7) . 7_455
K1 Te1 O4 K2 -161.1(3) 5_454 7_455
K1 Te1 O4 K2 173.4(4) . 7_455
K1 Te1 O4 K2 111.1(2) 2_454 7_455
K1 K1 O4 Te1 -58.8(9) 5_454 .
O1 K1 O4 Te1 20.6(5) . .
O4 K1 O4 Te1 -58.8(9) 5_454 .
O1 K1 O4 Te1 -134.8(4) 5_454 .
O1 K1 O4 Te1 102.5(5) 2_454 .
K1 K1 O4 Te1 78.6(5) 2_454 .
O5 K1 O4 Te1 164.2(3) 2_454 .
O4 K1 O4 Te1 126.8(5) 2_454 .
O3 K1 O4 Te1 174.2(3) 5_454 .
O1 K1 O4 Te1 -71.7(4) 6 .
K1 K1 O4 Te1 90.3(4) 6_556 .
O1 K1 O4 K1 79.4(8) . 5_454
O4 K1 O4 K1 0.000(2) 5_454 5_454
O1 K1 O4 K1 -76.0(7) 5_454 5_454
O1 K1 O4 K1 161.4(11) 2_454 5_454
K1 K1 O4 K1 137.4(9) 2_454 5_454
O5 K1 O4 K1 -137.0(9) 2_454 5_454
O4 K1 O4 K1 -174.4(8) 2_454 5_454
O3 K1 O4 K1 -127.0(10) 5_454 5_454
O1 K1 O4 K1 -12.8(7) 6 5_454
K1 K1 O4 K1 149.1(8) 6_556 5_454
K1 K1 O4 K1 -137.4(9) 5_454 2_454
O1 K1 O4 K1 -58.0(2) . 2_454
O4 K1 O4 K1 -137.4(9) 5_454 2_454
O1 K1 O4 K1 146.6(4) 5_454 2_454
O1 K1 O4 K1 24.0(3) 2_454 2_454
O5 K1 O4 K1 85.6(3) 2_454 2_454
O4 K1 O4 K1 48.2(3) 2_454 2_454
O3 K1 O4 K1 95.6(5) 5_454 2_454
O1 K1 O4 K1 -150.2(3) 6 2_454
K1 K1 O4 K1 11.7(3) 6_556 2_454
K1 K1 O4 K3 60.6(8) 5_454 7_455
O1 K1 O4 K3 140.0(2) . 7_455
O4 K1 O4 K3 60.6(8) 5_454 7_455
O1 K1 O4 K3 -15.4(2) 5_454 7_455
O1 K1 O4 K3 -138.1(3) 2_454 7_455
K1 K1 O4 K3 -162.0(3) 2_454 7_455
O5 K1 O4 K3 -76.41(19) 2_454 7_455
O4 K1 O4 K3 -113.8(2) 2_454 7_455
O3 K1 O4 K3 -66.4(4) 5_454 7_455
O1 K1 O4 K3 47.75(14) 6 7_455
K1 K1 O4 K3 -150.28(16) 6_556 7_455
K1 K1 O4 K2 130.8(7) 5_454 7_455
O1 K1 O4 K2 -149.8(3) . 7_455
O4 K1 O4 K2 130.8(7) 5_454 7_455
O1 K1 O4 K2 54.8(4) 5_454 7_455
O1 K1 O4 K2 -67.9(5) 2_454 7_455
K1 K1 O4 K2 -91.8(3) 2_454 7_455
O5 K1 O4 K2 -6.2(4) 2_454 7_455
O4 K1 O4 K2 -43.6(2) 2_454 7_455
O3 K1 O4 K2 3.8(7) 5_454 7_455
O1 K1 O4 K2 117.9(3) 6 7_455
K1 K1 O4 K2 -80.1(3) 6_556 7_455
O7 Te1 O5 U1 100.0(15) . 6_556
O4 Te1 O5 U1 -106.7(3) . 6_556
O3 Te1 O5 U1 158.4(4) . 6_556
O6 Te1 O5 U1 -15.2(4) . 6_556
O6 Te1 O5 U1 64.8(3) 7_455 6_556
Te1 Te1 O5 U1 24.9(3) 7_455 6_556
U1 Te1 O5 U1 176.6(5) . 6_556
K1 Te1 O5 U1 -138.0(3) 5_454 6_556
K2 Te1 O5 U1 -42.5(4) 7_455 6_556
K1 Te1 O5 U1 -123.8(4) . 6_556
K1 Te1 O5 U1 -92.1(4) 2_454 6_556
O7 Te1 O5 U1 -76.6(15) . .
O4 Te1 O5 U1 76.7(2) . .
O3 Te1 O5 U1 -18.2(2) . .
O6 Te1 O5 U1 168.2(2) . .
O6 Te1 O5 U1 -111.8(2) 7_455 .
Te1 Te1 O5 U1 -151.63(18) 7_455 .
K1 Te1 O5 U1 45.4(2) 5_454 .
K2 Te1 O5 U1 140.97(12) 7_455 .
K1 Te1 O5 U1 59.58(19) . .
K1 Te1 O5 U1 91.4(2) 2_454 .
O7 Te1 O5 K1 -167.9(14) . 2_454
O4 Te1 O5 K1 -14.6(2) . 2_454
O3 Te1 O5 K1 -109.6(2) . 2_454
O6 Te1 O5 K1 76.9(2) . 2_454
O6 Te1 O5 K1 156.9(2) 7_455 2_454
Te1 Te1 O5 K1 117.01(18) 7_455 2_454
U1 Te1 O5 K1 -91.4(2) . 2_454
K1 Te1 O5 K1 -45.93(19) 5_454 2_454
K2 Te1 O5 K1 49.6(2) 7_455 2_454
K1 Te1 O5 K1 -31.8(2) . 2_454
O7 Te1 O5 K2 15.8(15) . .
O4 Te1 O5 K2 169.08(16) . .
O3 Te1 O5 K2 74.17(18) . .
O6 Te1 O5 K2 -99.41(17) . .
O6 Te1 O5 K2 -19.40(15) 7_455 .
Te1 Te1 O5 K2 -59.27(9) 7_455 .
U1 Te1 O5 K2 92.4(2) . .
K1 Te1 O5 K2 137.80(15) 5_454 .
K2 Te1 O5 K2 -126.67(9) 7_455 .
K1 Te1 O5 K2 151.94(16) . .
K1 Te1 O5 K2 -176.3(2) 2_454 .
O2 U1 O5 Te1 96.1(2) . .
O1 U1 O5 Te1 -86.4(2) . .
O7 U1 O5 Te1 164.1(3) 4_444 .
O3 U1 O5 Te1 -174.3(3) 6_556 .
O5 U1 O5 Te1 -4.7(4) 6 .
O3 U1 O5 Te1 15.27(18) . .
K1 U1 O5 Te1 -48.6(2) 5_454 .
K1 U1 O5 Te1 -103.6(3) 2_454 .
K1 U1 O5 Te1 -62.5(2) . .
K2 U1 O5 Te1 71.3(2) 5 .
O2 U1 O5 U1 -81.2(2) . 6_556
O1 U1 O5 U1 96.2(2) . 6_556
O7 U1 O5 U1 -13.3(6) 4_444 6_556
O3 U1 O5 U1 8.40(19) 6_556 6_556
O5 U1 O5 U1 177.98(6) 6 6_556
O3 U1 O5 U1 -162.1(3) . 6_556
Te1 U1 O5 U1 -177.3(4) . 6_556
K1 U1 O5 U1 134.0(2) 5_454 6_556
K1 U1 O5 U1 79.0(2) 2_454 6_556
K1 U1 O5 U1 120.1(2) . 6_556
K2 U1 O5 U1 -106.09(18) 5 6_556
O2 U1 O5 K1 -160.3(2) . 2_454
O1 U1 O5 K1 17.2(2) . 2_454
O7 U1 O5 K1 -92.3(4) 4_444 2_454
O3 U1 O5 K1 -70.6(2) 6_556 2_454
O5 U1 O5 K1 98.9(2) 6 2_454
O3 U1 O5 K1 118.9(2) . 2_454
Te1 U1 O5 K1 103.6(3) . 2_454
K1 U1 O5 K1 54.98(18) 5_454 2_454
K1 U1 O5 K1 41.07(18) . 2_454
K2 U1 O5 K1 174.86(12) 5 2_454
O2 U1 O5 K2 -0.72(17) . .
O1 U1 O5 K2 176.71(17) . .
O7 U1 O5 K2 67.2(4) 4_444 .
O3 U1 O5 K2 88.89(17) 6_556 .
O5 U1 O5 K2 -101.5(2) 6 .
O3 U1 O5 K2 -81.58(16) . .
Te1 U1 O5 K2 -96.9(2) . .
K1 U1 O5 K2 -145.48(13) 5_454 .
K1 U1 O5 K2 159.5(2) 2_454 .
K1 U1 O5 K2 -159.40(14) . .
K2 U1 O5 K2 -25.60(14) 5 .
O6 K2 O5 Te1 71.2(3) 8_556 .
O6 K2 O5 Te1 17.99(14) 7_455 .
O2 K2 O5 Te1 -76.25(19) 5 .
O2 K2 O5 Te1 148.6(2) 6_556 .
O2 K2 O5 Te1 -166.84(15) 2 .
O2 K2 O5 Te1 -108.1(2) . .
O7 K2 O5 Te1 -21.5(3) 8_556 .
O7 K2 O5 Te1 88.23(17) 7_455 .
O5 K2 O5 Te1 -139.77(15) 2 .
O4 K2 O5 Te1 23.98(19) 8_556 .
O4 K2 O5 Te1 55.39(16) 7_455 .
O6 K2 O5 U1 -64.1(2) 8_556 6_556
O6 K2 O5 U1 -117.37(18) 7_455 6_556
O2 K2 O5 U1 148.39(12) 5 6_556
O2 K2 O5 U1 13.24(12) 6_556 6_556
O2 K2 O5 U1 57.80(15) 2 6_556
O2 K2 O5 U1 116.57(17) . 6_556
O7 K2 O5 U1 -156.82(13) 8_556 6_556
O7 K2 O5 U1 -47.12(12) 7_455 6_556
O5 K2 O5 U1 84.87(9) 2 6_556
O4 K2 O5 U1 -111.37(12) 8_556 6_556
O4 K2 O5 U1 -79.97(12) 7_455 6_556
O6 K2 O5 U1 179.85(16) 8_556 .
O6 K2 O5 U1 126.6(2) 7_455 .
O2 K2 O5 U1 32.38(17) 5 .
O2 K2 O5 U1 -102.77(16) 6_556 .
O2 K2 O5 U1 -58.21(16) 2 .
O2 K2 O5 U1 0.55(13) . .
O7 K2 O5 U1 87.16(19) 8_556 .
O7 K2 O5 U1 -163.14(19) 7_455 .
O5 K2 O5 U1 -31.14(10) 2 .
O4 K2 O5 U1 132.61(12) 8_556 .
O4 K2 O5 U1 164.02(14) 7_455 .
O6 K2 O5 K1 -98.5(6) 8_556 2_454
O6 K2 O5 K1 -151.7(6) 7_455 2_454
O2 K2 O5 K1 114.0(6) 5 2_454
O2 K2 O5 K1 -21.1(5) 6_556 2_454
O2 K2 O5 K1 23.5(6) 2 2_454
O2 K2 O5 K1 82.2(6) . 2_454
O7 K2 O5 K1 168.8(5) 8_556 2_454
O7 K2 O5 K1 -81.5(6) 7_455 2_454
O5 K2 O5 K1 50.5(5) 2 2_454
O4 K2 O5 K1 -145.7(5) 8_556 2_454
O4 K2 O5 K1 -114.3(6) 7_455 2_454
O7 Te1 O6 Te1 -86.9(2) . 7_455
O4 Te1 O6 Te1 -179.2(2) . 7_455
O3 Te1 O6 Te1 50.4(11) . 7_455
O5 Te1 O6 Te1 86.7(2) . 7_455
O6 Te1 O6 Te1 0.0 7_455 7_455
U1 Te1 O6 Te1 96.30(17) . 7_455
K1 Te1 O6 Te1 169.91(14) 5_454 7_455
K2 Te1 O6 Te1 -126.9(2) 7_455 7_455
K1 Te1 O6 Te1 164.62(15) . 7_455
K1 Te1 O6 Te1 133.82(19) 2_454 7_455
O7 Te1 O6 K2 40.0(2) . 7_455
O4 Te1 O6 K2 -52.2(2) . 7_455
O3 Te1 O6 K2 177.3(10) . 7_455
O5 Te1 O6 K2 -146.4(2) . 7_455
O6 Te1 O6 K2 126.9(2) 7_455 7_455
Te1 Te1 O6 K2 126.9(2) 7_455 7_455
U1 Te1 O6 K2 -136.78(9) . 7_455
K1 Te1 O6 K2 -63.2(2) 5_454 7_455
K1 Te1 O6 K2 -68.46(19) . 7_455
K1 Te1 O6 K2 -99.26(18) 2_454 7_455
O7 Te1 O6 K3 132.8(3) . 7_456
O4 Te1 O6 K3 40.6(3) . 7_456
O3 Te1 O6 K3 -89.9(11) . 7_456
O5 Te1 O6 K3 -53.6(3) . 7_456
O6 Te1 O6 K3 -140.3(4) 7_455 7_456
Te1 Te1 O6 K3 -140.3(4) 7_455 7_456
U1 Te1 O6 K3 -44.0(4) . 7_456
K1 Te1 O6 K3 29.6(4) 5_454 7_456
K2 Te1 O6 K3 92.8(3) 7_455 7_456
K1 Te1 O6 K3 24.3(3) . 7_456
K1 Te1 O6 K3 -6.5(3) 2_454 7_456
O4 Te1 O7 U1 142.7(4) . 4_454
O3 Te1 O7 U1 -121.7(4) . 4_454
O5 Te1 O7 U1 -64.0(16) . 4_454
O6 Te1 O7 U1 51.0(4) . 4_454
O6 Te1 O7 U1 -28.8(4) 7_455 4_454
Te1 Te1 O7 U1 10.9(4) 7_455 4_454
U1 Te1 O7 U1 -132.8(3) . 4_454
K1 Te1 O7 U1 174.8(4) 5_454 4_454
K2 Te1 O7 U1 81.0(4) 7_455 4_454
K1 Te1 O7 U1 161.1(4) . 4_454
K1 Te1 O7 U1 129.7(3) 2_454 4_454
O4 Te1 O7 K3 -12.7(2) . 7_455
O3 Te1 O7 K3 82.9(2) . 7_455
O5 Te1 O7 K3 140.7(14) . 7_455
O6 Te1 O7 K3 -104.4(2) . 7_455
O6 Te1 O7 K3 175.8(2) 7_455 7_455
Te1 Te1 O7 K3 -144.49(15) 7_455 7_455
U1 Te1 O7 K3 71.8(3) . 7_455
K1 Te1 O7 K3 19.4(2) 5_454 7_455
K2 Te1 O7 K3 -74.35(16) 7_455 7_455
K1 Te1 O7 K3 5.7(2) . 7_455
K1 Te1 O7 K3 -25.7(3) 2_454 7_455
O4 Te1 O7 K2 61.66(16) . 7_455
O3 Te1 O7 K2 157.27(17) . 7_455
O5 Te1 O7 K2 -145.0(14) . 7_455
O6 Te1 O7 K2 -30.03(17) . 7_455
O6 Te1 O7 K2 -109.83(15) 7_455 7_455
Te1 Te1 O7 K2 -70.14(8) 7_455 7_455
U1 Te1 O7 K2 146.19(11) . 7_455
K1 Te1 O7 K2 93.76(14) 5_454 7_455
K1 Te1 O7 K2 80.06(14) . 7_455
K1 Te1 O7 K2 48.7(2) 2_454 7_455
